data_7035675
loop_
_publ_author_name
'Konieczka, Szymon Z.'
'Drisch, Michael'
'Edkins, Katharina'
'Hailmann, Michael'
'Finze, Maik'

_publ_section_title
;
 Polyfluorinated carba-closo-dodecaboranes with amino and ammonio
 substituents bonded to boron.
;
_journal_issue 45
_journal_name_full 'Dalton transactions (Cambridge, England : 2003)'
_journal_page_first 19576
_journal_page_last 19586
_journal_paper_doi 10.1039/c5dt02055g
_journal_volume 44
_journal_year 2015
_chemical_formula_moiety 'C H4 B11 F10 N, H2 O'
_chemical_formula_sum 'C H6 B11 F10 N O'
_chemical_formula_weight 356.98
_chemical_name_systematic
;
 ?
;
_space_group_crystal_system orthorhombic
_space_group_IT_number 45
_space_group_name_Hall 'I 2 -2c'
_space_group_name_H-M_alt 'I b a 2'
_symmetry_space_group_name_Hall 'I 2 -2c'
_symmetry_space_group_name_H-M 'I b a 2'
_atom_sites_solution_hydrogens mixed
_audit_creation_method SHELXL-2013
_audit_update_record
;
2015-05-19 deposited with the CCDC.
2015-07-07 downloaded from the CCDC.
;
_cell_angle_alpha 90
_cell_angle_beta 90
_cell_angle_gamma 90
_cell_formula_units_Z 8
_cell_length_a 12.356(4)
_cell_length_b 20.211(6)
_cell_length_c 9.735(3)
_cell_measurement_reflns_used 2078
_cell_measurement_temperature 100(2)
_cell_measurement_theta_max 21.3185
_cell_measurement_theta_min 3.2965
_cell_volume 2431.1(13)
_computing_structure_refinement 'SHELXL-2013 (Sheldrick, 2013)'
_diffrn_ambient_temperature 100(2)
_diffrn_measured_fraction_theta_full 1.000
_diffrn_measured_fraction_theta_max 0.998
_diffrn_measurement_device_type 'Bruker X8-APEX II'
_diffrn_measurement_method '\f and \w scans'
_diffrn_radiation_monochromator graphite
_diffrn_radiation_type MoK\a
_diffrn_radiation_wavelength 0.71073
_diffrn_reflns_av_R_equivalents 0.0957
_diffrn_reflns_av_unetI/netI 0.0587
_diffrn_reflns_laue_measured_fraction_full 1.000
_diffrn_reflns_laue_measured_fraction_max 0.998
_diffrn_reflns_limit_h_max 15
_diffrn_reflns_limit_h_min -15
_diffrn_reflns_limit_k_max 24
_diffrn_reflns_limit_k_min -24
_diffrn_reflns_limit_l_max 12
_diffrn_reflns_limit_l_min -11
_diffrn_reflns_number 19274
_diffrn_reflns_point_group_measured_fraction_full 1.000
_diffrn_reflns_point_group_measured_fraction_max 0.998
_diffrn_reflns_theta_full 25.242
_diffrn_reflns_theta_max 25.997
_diffrn_reflns_theta_min 1.932
_diffrn_source 'fine-focus sealed tube'
_exptl_absorpt_coefficient_mu 0.216
_exptl_absorpt_correction_T_max 0.7453
_exptl_absorpt_correction_T_min 0.6688
_exptl_absorpt_correction_type analytical
_exptl_absorpt_process_details 'Sadabs 2012/1 (Bruker 2012)'
_exptl_crystal_colour colourless
_exptl_crystal_density_diffrn 1.951
_exptl_crystal_density_method 'not measured'
_exptl_crystal_description block
_exptl_crystal_F_000 1376
_exptl_crystal_size_max 0.11
_exptl_crystal_size_mid 0.07
_exptl_crystal_size_min 0.06
_refine_diff_density_max 0.309
_refine_diff_density_min -0.413
_refine_diff_density_rms 0.077
_refine_ls_abs_structure_details
;
 Refined as an inversion twin.
;
_refine_ls_abs_structure_Flack 0.6(15)
_refine_ls_extinction_method none
_refine_ls_goodness_of_fit_ref 1.310
_refine_ls_hydrogen_treatment mixed
_refine_ls_matrix_type full
_refine_ls_number_parameters 227
_refine_ls_number_reflns 2384
_refine_ls_number_restraints 4
_refine_ls_restrained_S_all 1.309
_refine_ls_R_factor_all 0.0669
_refine_ls_R_factor_gt 0.0414
_refine_ls_shift/su_max 0.000
_refine_ls_shift/su_mean 0.000
_refine_ls_structure_factor_coef Fsqd
_refine_ls_weighting_details 'w=1/[\s^2^(Fo^2^)+(0.0031P)^2^+4.6387P] where P=(Fo^2^+2Fc^2^)/3'
_refine_ls_weighting_scheme calc
_refine_ls_wR_factor_gt 0.0738
_refine_ls_wR_factor_ref 0.0869
_reflns_Friedel_coverage 0.876
_reflns_friedel_fraction_full 1.000
_reflns_friedel_fraction_max 0.998
_reflns_number_gt 1862
_reflns_number_total 2384
_reflns_threshold_expression 'I > 2\s(I)'
_cod_data_source_file c5dt02055g2.cif
_cod_data_source_block 12H3NHCB11F10
_cod_depositor_comments 'Adding full bibliography for 7035673--7035677.cif.'
_cod_original_cell_volume 2431.2(12)
_cod_database_code 7035675
_shelx_space_group_comment
;
The symmetry employed for this shelxl refinement is uniquely defined
by the following loop, which should always be used as a source of
symmetry information in preference to the above space-group names.
They are only intended as comments.
;
_shelxl_version_number 2013-4

loop_
_space_group_symop_operation_xyz
'x, y, z'
'-x, -y, z'
'x+1/2, -y+1/2, z'
'-x+1/2, y+1/2, z'
'x+1/2, y+1/2, z+1/2'
'-x+1/2, -y+1/2, z+1/2'
'x+1, -y+1, z+1/2'
'-x+1, y+1, z+1/2'

loop_
_atom_site_label
_atom_site_type_symbol
_atom_site_fract_x
_atom_site_fract_y
_atom_site_fract_z
_atom_site_U_iso_or_equiv
_atom_site_adp_type
_atom_site_occupancy
_atom_site_site_symmetry_order
_atom_site_calc_flag
_atom_site_refinement_flags_posn
_atom_site_refinement_flags_adp
C1 C 0.4001(5) 0.3847(3) 0.3875(7) 0.0135(13) Uani 1 1 d . .
H1 H 0.480(4) 0.3951(6) 0.436(3) 0.016 Uiso 1 1 calc R U
B2 B 0.2860(5) 0.3913(3) 0.4904(8) 0.0133(16) Uani 1 1 d . .
F2 F 0.2969(3) 0.40656(16) 0.6260(4) 0.0181(8) Uani 1 1 d . .
B3 B 0.3169(6) 0.4516(3) 0.3579(8) 0.0140(17) Uani 1 1 d . .
F3 F 0.3505(3) 0.51293(16) 0.3921(4) 0.0208(9) Uani 1 1 d . .
B4 B 0.3829(6) 0.4086(4) 0.2188(7) 0.0157(17) Uani 1 1 d . .
F4 F 0.4683(3) 0.43578(17) 0.1497(4) 0.0245(9) Uani 1 1 d . .
B5 B 0.3939(6) 0.3229(4) 0.2666(8) 0.0160(17) Uani 1 1 d . .
F5 F 0.4865(3) 0.28813(17) 0.2373(4) 0.0215(9) Uani 1 1 d . .
B6 B 0.3344(6) 0.3117(3) 0.4314(7) 0.0125(17) Uani 1 1 d . .
F6 F 0.3844(3) 0.26797(16) 0.5170(4) 0.0192(9) Uani 1 1 d . .
B7 B 0.1848(5) 0.4183(3) 0.3754(8) 0.0110(15) Uani 1 1 d . .
F7 F 0.0969(3) 0.45618(16) 0.4095(4) 0.0175(8) Uani 1 1 d . .
B8 B 0.2436(6) 0.4292(3) 0.2057(8) 0.0112(16) Uani 1 1 d . .
F8 F 0.1983(3) 0.47240(16) 0.1175(4) 0.0209(9) Uani 1 1 d . .
B9 B 0.2937(5) 0.3487(3) 0.1479(8) 0.0134(16) Uani 1 1 d . .
F9 F 0.2950(3) 0.33316(17) 0.0117(4) 0.0173(8) Uani 1 1 d . .
B10 B 0.2614(5) 0.2884(3) 0.2815(7) 0.0101(15) Uani 1 1 d . .
F10 F 0.2428(3) 0.22321(16) 0.2511(3) 0.0154(9) Uani 1 1 d . .
B11 B 0.1941(6) 0.3318(4) 0.4217(7) 0.0122(16) Uani 1 1 d . .
F11 F 0.1146(3) 0.30308(16) 0.4994(4) 0.0150(8) Uani 1 1 d . .
B12 B 0.1715(5) 0.3552(3) 0.2470(8) 0.0122(16) Uani 1 1 d . .
N1 N 0.0607(4) 0.3454(2) 0.1776(5) 0.0133(12) Uani 1 1 d . .
H1A H 0.0469(15) 0.3034(14) 0.171(4) 0.016 Uiso 1 1 calc R U
H1B H 0.0617(10) 0.3631(17) 0.096(3) 0.016 Uiso 1 1 calc R U
H1C H 0.0107(17) 0.3643(17) 0.227(3) 0.016 Uiso 1 1 calc R U
O1 O 0.1029(3) 0.6111(2) 0.3715(5) 0.0262(12) Uani 1 1 d D .
H2 H 0.165(2) 0.6200(19) 0.336(6) 0.031 Uiso 1 1 d D U
H3 H 0.094(3) 0.5688(5) 0.373(7) 0.031 Uiso 1 1 d D U

loop_
_atom_site_aniso_label
_atom_site_aniso_U_11
_atom_site_aniso_U_22
_atom_site_aniso_U_33
_atom_site_aniso_U_23
_atom_site_aniso_U_13
_atom_site_aniso_U_12
C1 0.014(3) 0.017(3) 0.010(3) -0.001(3) 0.000(3) -0.001(3)
B2 0.014(4) 0.013(4) 0.013(5) -0.003(3) 0.002(3) 0.001(3)
F2 0.021(2) 0.020(2) 0.013(2) -0.0043(17) -0.0002(17) 0.0005(16)
B3 0.018(4) 0.012(4) 0.013(4) -0.004(3) -0.001(3) 0.001(3)
F3 0.027(2) 0.0150(19) 0.020(2) -0.0036(18) -0.0009(19) -0.0058(16)
B4 0.015(4) 0.018(4) 0.014(4) 0.000(3) 0.005(3) -0.002(3)
F4 0.021(2) 0.028(2) 0.024(2) 0.0040(19) 0.0016(19) -0.0086(17)
B5 0.012(4) 0.018(4) 0.018(4) -0.002(4) 0.003(3) 0.002(3)
F5 0.0123(19) 0.027(2) 0.026(2) -0.0052(18) 0.0039(16) 0.0064(17)
B6 0.014(4) 0.012(4) 0.012(4) 0.000(3) -0.001(3) -0.001(3)
F6 0.021(2) 0.020(2) 0.016(2) 0.0043(18) -0.0046(18) 0.0049(16)
B7 0.012(4) 0.008(3) 0.013(4) -0.002(3) -0.001(3) 0.002(3)
F7 0.0150(18) 0.0157(19) 0.022(2) -0.0060(17) -0.0016(16) 0.0042(16)
B8 0.016(4) 0.012(4) 0.006(4) 0.002(3) -0.002(3) 0.000(3)
F8 0.028(2) 0.0125(18) 0.022(2) 0.0061(18) -0.0031(18) 0.0009(18)
B9 0.014(4) 0.013(4) 0.013(4) -0.001(3) 0.002(3) -0.001(3)
F9 0.022(2) 0.0207(19) 0.0087(19) -0.0013(17) -0.0016(17) 0.0023(16)
B10 0.008(3) 0.013(4) 0.009(4) 0.004(3) 0.000(3) 0.002(3)
F10 0.023(2) 0.0097(18) 0.013(2) -0.0036(16) -0.0003(17) -0.0016(16)
B11 0.010(3) 0.015(4) 0.012(4) 0.000(3) -0.002(3) 0.005(3)
F11 0.0147(18) 0.0154(18) 0.015(2) -0.0012(17) 0.0045(18) -0.0024(15)
B12 0.012(4) 0.011(3) 0.014(4) 0.002(3) -0.001(3) 0.000(3)
N1 0.016(3) 0.009(3) 0.015(3) -0.002(2) -0.001(2) 0.001(2)
O1 0.018(2) 0.022(2) 0.039(3) 0.001(2) -0.003(3) -0.001(2)

loop_
_atom_type_symbol
_atom_type_description
_atom_type_scat_dispersion_real
_atom_type_scat_dispersion_imag
_atom_type_scat_source
C C 0.0033 0.0016 'International Tables Vol C Tables 4.2.6.8 and 6.1.1.4'
B B 0.0013 0.0007 'International Tables Vol C Tables 4.2.6.8 and 6.1.1.4'
N N 0.0061 0.0033 'International Tables Vol C Tables 4.2.6.8 and 6.1.1.4'
F F 0.0171 0.0103 'International Tables Vol C Tables 4.2.6.8 and 6.1.1.4'
H H 0.0000 0.0000 'International Tables Vol C Tables 4.2.6.8 and 6.1.1.4'
O O 0.0106 0.0060 'International Tables Vol C Tables 4.2.6.8 and 6.1.1.4'

loop_
_geom_angle_atom_site_label_1
_geom_angle_atom_site_label_2
_geom_angle_atom_site_label_3
_geom_angle
B5 C1 B3 115.4(5)
B5 C1 B4 62.9(4)
B3 C1 B4 63.1(4)
B5 C1 B2 114.5(5)
B3 C1 B2 63.4(4)
B4 C1 B2 115.4(5)
B5 C1 B6 62.0(4)
B3 C1 B6 115.4(5)
B4 C1 B6 114.4(5)
B2 C1 B6 62.8(4)
B5 C1 H1 117.9
B3 C1 H1 116.8
B4 C1 H1 117.5
B2 C1 H1 117.4
B6 C1 H1 118.0
F2 B2 C1 119.8(5)
F2 B2 B7 127.9(5)
C1 B2 B7 103.5(5)
F2 B2 B11 125.4(5)
C1 B2 B11 104.4(5)
B7 B2 B11 61.3(4)
F2 B2 B6 118.4(5)
C1 B2 B6 58.7(4)
B7 B2 B6 107.9(5)
B11 B2 B6 59.5(4)
F2 B2 B3 121.1(5)
C1 B2 B3 58.0(4)
B7 B2 B3 59.4(4)
B11 B2 B3 108.6(5)
B6 B2 B3 107.6(5)
F3 B3 C1 119.7(5)
F3 B3 B7 127.5(6)
C1 B3 B7 103.6(5)
F3 B3 B8 126.3(6)
C1 B3 B8 103.9(5)
B7 B3 B8 61.3(4)
F3 B3 B4 119.3(6)
C1 B3 B4 58.5(4)
B7 B3 B4 107.8(5)
B8 B3 B4 59.1(4)
F3 B3 B2 120.4(6)
C1 B3 B2 58.6(4)
B7 B3 B2 58.9(4)
B8 B3 B2 108.1(5)
B4 B3 B2 107.7(5)
F4 B4 C1 119.1(6)
F4 B4 B8 128.2(6)
C1 B4 B8 104.7(5)
F4 B4 B9 124.2(6)
C1 B4 B9 104.8(5)
B8 B4 B9 62.0(4)
F4 B4 B5 117.2(6)
C1 B4 B5 58.3(4)
B8 B4 B5 108.5(5)
B9 B4 B5 59.4(4)
F4 B4 B3 121.6(6)
C1 B4 B3 58.4(4)
B8 B4 B3 60.2(4)
B9 B4 B3 109.9(5)
B5 B4 B3 107.7(5)
F5 B5 C1 118.5(6)
F5 B5 B9 126.7(6)
C1 B5 B9 105.4(5)
F5 B5 B6 117.8(6)
C1 B5 B6 59.6(4)
B9 B5 B6 109.7(5)
F5 B5 B10 125.5(6)
C1 B5 B10 105.6(5)
B9 B5 B10 61.8(4)
B6 B5 B10 59.9(4)
F5 B5 B4 120.2(6)
C1 B5 B4 58.7(4)
B9 B5 B4 59.7(4)
B6 B5 B4 109.0(5)
B10 B5 B4 109.2(5)
F6 B6 C1 119.3(5)
F6 B6 B10 124.1(5)
C1 B6 B10 105.0(5)
F6 B6 B5 116.6(5)
C1 B6 B5 58.4(4)
B10 B6 B5 60.2(4)
F6 B6 B11 128.4(6)
C1 B6 B11 104.3(5)
B10 B6 B11 61.6(4)
B5 B6 B11 108.9(5)
F6 B6 B2 122.1(6)
C1 B6 B2 58.5(4)
B10 B6 B2 109.1(5)
B5 B6 B2 108.0(5)
B11 B6 B2 59.5(4)
F7 B7 B2 125.5(6)
F7 B7 B3 122.7(5)
B2 B7 B3 61.7(4)
F7 B7 B12 119.7(5)
B2 B7 B12 106.7(5)
B3 B7 B12 106.7(5)
F7 B7 B11 122.0(5)
B2 B7 B11 59.9(4)
B3 B7 B11 109.4(5)
B12 B7 B11 59.5(4)
F7 B7 B8 118.1(5)
B2 B7 B8 109.3(5)
B3 B7 B8 59.9(4)
B12 B7 B8 59.3(4)
B11 B7 B8 108.5(5)
F8 B8 B4 127.0(6)
F8 B8 B12 118.6(5)
B4 B8 B12 105.7(5)
F8 B8 B3 124.9(6)
B4 B8 B3 60.7(4)
B12 B8 B3 106.1(5)
F8 B8 B7 119.4(5)
B4 B8 B7 107.1(5)
B12 B8 B7 59.7(4)
B3 B8 B7 58.8(4)
F8 B8 B9 121.4(6)
B4 B8 B9 59.1(4)
B12 B8 B9 59.5(4)
B3 B8 B9 108.0(5)
B7 B8 B9 107.9(5)
F9 B9 B5 124.0(5)
F9 B9 B4 121.8(5)
B5 B9 B4 60.8(4)
F9 B9 B12 123.4(5)
B5 B9 B12 105.0(5)
B4 B9 B12 105.2(5)
F9 B9 B10 122.9(5)
B5 B9 B10 59.5(4)
B4 B9 B10 108.2(5)
B12 B9 B10 58.9(4)
F9 B9 B8 120.5(5)
B5 B9 B8 107.2(5)
B4 B9 B8 58.9(4)
B12 B9 B8 59.0(4)
B10 B9 B8 107.5(5)
F10 B10 B6 121.1(5)
F10 B10 B12 125.7(5)
B6 B10 B12 105.7(5)
F10 B10 B5 120.8(5)
B6 B10 B5 59.9(4)
B12 B10 B5 105.1(5)
F10 B10 B11 123.2(5)
B6 B10 B11 59.3(4)
B12 B10 B11 59.5(4)
B5 B10 B11 106.9(5)
F10 B10 B9 121.6(5)
B6 B10 B9 107.3(5)
B12 B10 B9 59.7(4)
B5 B10 B9 58.8(4)
B11 B10 B9 108.2(5)
F11 B11 B6 124.8(5)
F11 B11 B2 122.4(5)
B6 B11 B2 61.0(4)
F11 B11 B12 121.8(5)
B6 B11 B12 105.2(5)
B2 B11 B12 106.1(5)
F11 B11 B7 120.2(5)
B6 B11 B7 107.2(5)
B2 B11 B7 58.9(4)
B12 B11 B7 59.8(4)
F11 B11 B10 122.5(5)
B6 B11 B10 59.1(4)
B2 B11 B10 108.3(5)
B12 B11 B10 59.1(4)
B7 B11 B10 107.9(5)
N1 B12 B10 122.7(5)
N1 B12 B11 121.5(5)
B10 B12 B11 61.5(4)
N1 B12 B8 116.9(5)
B10 B12 B8 111.5(5)
B11 B12 B8 110.9(5)
N1 B12 B7 118.5(5)
B10 B12 B7 110.5(5)
B11 B12 B7 60.7(4)
B8 B12 B7 61.0(4)
N1 B12 B9 120.2(5)
B10 B12 B9 61.4(4)
B11 B12 B9 111.1(5)
B8 B12 B9 61.4(4)
B7 B12 B9 110.5(5)
B12 N1 H1A 109.5
B12 N1 H1B 109.5
H1A N1 H1B 109.5
B12 N1 H1C 109.5
H1A N1 H1C 109.5
H1B N1 H1C 109.5
H2 O1 H3 108.9(10)

loop_
_geom_bond_atom_site_label_1
_geom_bond_atom_site_label_2
_geom_bond_distance
C1 B5 1.718(9)
C1 B3 1.723(9)
C1 B4 1.725(9)
C1 B2 1.735(9)
C1 B6 1.739(9)
C1 H1 1.11(6)
B2 F2 1.362(8)
B2 B7 1.766(10)
B2 B11 1.784(10)
B2 B6 1.810(10)
B2 B3 1.816(10)
B3 F3 1.348(8)
B3 B7 1.774(10)
B3 B8 1.794(10)
B3 B4 1.805(10)
B4 F4 1.367(8)
B4 B8 1.775(10)
B4 B9 1.777(10)
B4 B5 1.797(10)
B5 F5 1.373(8)
B5 B9 1.772(10)
B5 B6 1.779(11)
B5 B10 1.785(10)
B6 F6 1.363(8)
B6 B10 1.778(10)
B6 B11 1.783(10)
B7 F7 1.369(7)
B7 B12 1.794(10)
B7 B11 1.809(9)
B7 B8 1.818(10)
B8 F8 1.347(8)
B8 B12 1.786(10)
B8 B9 1.830(10)
B9 F9 1.363(8)
B9 B12 1.796(10)
B9 B10 1.826(10)
B10 F10 1.371(7)
B10 B12 1.780(9)
B10 B11 1.823(10)
B11 F11 1.369(8)
B11 B12 1.787(10)
B12 N1 1.540(8)
N1 H1A 0.87(3)
N1 H1B 0.87(3)
N1 H1C 0.87(3)
O1 H2 0.859(7)
O1 H3 0.862(7)
